data_7035351
loop_
_publ_author_name
'Phukan, Bedika'
'Patel, Anant B.'
'Mukherjee, Chandan'

_publ_section_title
;
 A water-soluble and water-coordinated Mn(ii) complex: synthesis,
 characterization and phantom MRI image study.
;
_journal_issue 29
_journal_name_full 'Dalton transactions (Cambridge, England : 2003)'
_journal_page_first 12990
_journal_page_last 12994
_journal_paper_doi 10.1039/c5dt01781e
_journal_volume 44
_journal_year 2015
_chemical_compound_source synthesis
_chemical_formula_moiety 'C30 H48 Mn4 N4 O26, 8(H2 O)'
_chemical_formula_sum 'C30 H64 Mn4 N4 O34'
_chemical_formula_weight 1244.61
_chemical_name_systematic unk
_space_group_IT_number 2
_symmetry_cell_setting triclinic
_symmetry_Int_Tables_number 2
_symmetry_space_group_name_Hall '-P 1'
_symmetry_space_group_name_H-M 'P -1'
_atom_sites_solution_hydrogens geom
_atom_sites_solution_primary direct
_atom_sites_solution_secondary difmap
_audit_creation_method SHELXL-97
_audit_update_record
;
2015-06-04 deposited with the CCDC.
2015-06-05 downloaded from the CCDC.
;
_cell_angle_alpha 71.602(6)
_cell_angle_beta 64.303(7)
_cell_angle_gamma 77.400(6)
_cell_formula_units_Z 1
_cell_length_a 10.4029(8)
_cell_length_b 11.7222(8)
_cell_length_c 11.8865(7)
_cell_measurement_reflns_used 2865
_cell_measurement_temperature 293(2)
_cell_measurement_theta_max 28.5760
_cell_measurement_theta_min 2.9795
_cell_volume 1233.77(17)
_computing_cell_refinement 'CrysAlisPro, Agilent Technologies'
_computing_data_collection 'CrysAlisPro, Agilent Technologies'
_computing_data_reduction 'CrysAlisPro, Agilent Technologies'
_computing_molecular_graphics 'Bruker SHELXTL'
_computing_publication_material 'Bruker SHELXTL'
_computing_structure_refinement 'SHELXL-97 (Sheldrick, 1997)'
_computing_structure_solution 'SHELXS-97 (Sheldrick, 1990)'
_diffrn_ambient_temperature 293(2)
_diffrn_measured_fraction_theta_full 0.883
_diffrn_measured_fraction_theta_max 0.883
_diffrn_measurement_device_type 'SuperNova, Single source at offset, Eos'
_diffrn_measurement_method '\w scans'
_diffrn_radiation_monochromator mirror
_diffrn_radiation_probe x-ray
_diffrn_radiation_type 'Mo K\a'
_diffrn_radiation_wavelength 0.71073
_diffrn_reflns_av_R_equivalents 0.0325
_diffrn_reflns_av_unetI/netI 0.0614
_diffrn_reflns_limit_h_max 12
_diffrn_reflns_limit_h_min -12
_diffrn_reflns_limit_k_max 13
_diffrn_reflns_limit_k_min -13
_diffrn_reflns_limit_l_max 11
_diffrn_reflns_limit_l_min -14
_diffrn_reflns_number 6911
_diffrn_reflns_theta_full 25.00
_diffrn_reflns_theta_max 25.00
_diffrn_reflns_theta_min 2.99
_diffrn_source 'SuperNova (Mo) X-ray Source'
_exptl_absorpt_coefficient_mu 1.106
_exptl_absorpt_correction_T_max 0.767
_exptl_absorpt_correction_T_min 0.725
_exptl_absorpt_correction_type multi-scan
_exptl_absorpt_process_details SADABS
_exptl_crystal_colour colourless
_exptl_crystal_density_diffrn 1.675
_exptl_crystal_density_method 'not measured'
_exptl_crystal_description plates
_exptl_crystal_F_000 644
_exptl_crystal_recrystallization_method water
_exptl_crystal_size_max 0.30
_exptl_crystal_size_mid 0.28
_exptl_crystal_size_min 0.24
_refine_diff_density_max 0.451
_refine_diff_density_min -0.385
_refine_diff_density_rms 0.070
_refine_ls_extinction_method none
_refine_ls_goodness_of_fit_ref 1.074
_refine_ls_hydrogen_treatment constr
_refine_ls_matrix_type full
_refine_ls_number_parameters 324
_refine_ls_number_reflns 3840
_refine_ls_number_restraints 0
_refine_ls_restrained_S_all 1.074
_refine_ls_R_factor_all 0.0583
_refine_ls_R_factor_gt 0.0423
_refine_ls_shift/su_max 0.017
_refine_ls_shift/su_mean 0.000
_refine_ls_structure_factor_coef Fsqd
_refine_ls_weighting_details 'calc w=1/[\s^2^(Fo^2^)+(0.0380P)^2^+0.2337P] where P=(Fo^2^+2Fc^2^)/3'
_refine_ls_weighting_scheme calc
_refine_ls_wR_factor_gt 0.0890
_refine_ls_wR_factor_ref 0.1012
_reflns_number_gt 3039
_reflns_number_total 3840
_reflns_threshold_expression >2sigma(I)
_cod_data_source_file c5dt01781e2.cif
_cod_data_source_block exp_1166
_cod_depositor_comments 'Adding full bibliography for 7035351.cif.'
_cod_original_cell_volume 1233.77(15)
_cod_database_code 7035351

loop_
_symmetry_equiv_pos_as_xyz
'x, y, z'
'-x, -y, -z'

loop_
_atom_site_label
_atom_site_type_symbol
_atom_site_fract_x
_atom_site_fract_y
_atom_site_fract_z
_atom_site_U_iso_or_equiv
_atom_site_adp_type
_atom_site_occupancy
_atom_site_symmetry_multiplicity
_atom_site_calc_flag
_atom_site_refinement_flags
Mn1 Mn 0.84366(5) 0.30404(5) 0.65131(5) 0.02153(16) Uani 1 1 d .
Mn2 Mn 0.50547(5) 0.74205(5) 0.56894(5) 0.02314(17) Uani 1 1 d .
O8 O 0.5447(2) 0.1424(2) 0.5953(2) 0.0269(6) Uani 1 1 d .
O1 O 0.7158(3) 0.4818(2) 0.6229(2) 0.0313(7) Uani 1 1 d .
O4 O 0.9719(4) 0.4435(3) 0.8740(3) 0.0674(10) Uani 1 1 d .
O2 O 0.5609(3) 0.6187(2) 0.7230(2) 0.0334(7) Uani 1 1 d .
O6 O 1.1676(2) 0.0136(2) 0.5953(2) 0.0364(7) Uani 1 1 d .
O5 O 1.0390(2) 0.1822(2) 0.6452(2) 0.0309(7) Uani 1 1 d .
O13 O 0.7251(2) 0.6932(2) 0.4334(2) 0.0329(7) Uani 1 1 d .
H13A H 0.7578 0.6242 0.4677 0.049 Uiso 1 1 d R
H13B H 0.7800 0.7460 0.4168 0.049 Uiso 1 1 d R
O12 O 0.5869(2) 0.8955(2) 0.5743(2) 0.0324(7) Uani 1 1 d .
H12A H 0.5223 0.9550 0.5802 0.049 Uiso 1 1 d R
H12B H 0.6606 0.9154 0.5052 0.049 Uiso 1 1 d R
O3 O 0.9518(3) 0.4101(2) 0.7088(2) 0.0320(6) Uani 1 1 d .
O10 O 0.4177(3) 0.5891(2) 0.5630(2) 0.0342(7) Uani 1 1 d .
H10A H 0.3589 0.6164 0.5263 0.051 Uiso 1 1 d R
H10B H 0.3744 0.5484 0.6397 0.051 Uiso 1 1 d R
O9 O 0.9674(3) 0.3672(2) 0.4445(2) 0.0468(8) Uani 1 1 d .
H9A H 1.0503 0.3285 0.4244 0.070 Uiso 1 1 d R
H9B H 0.9759 0.4423 0.4262 0.070 Uiso 1 1 d R
O11 O 0.2951(3) 0.7978(2) 0.6993(2) 0.0385(7) Uani 1 1 d .
H11A H 0.2435 0.7383 0.7373 0.058 Uiso 1 1 d R
H11B H 0.2544 0.8550 0.6567 0.058 Uiso 1 1 d R
N2 N 0.7885(3) 0.0751(3) 0.7544(2) 0.0210(7) Uani 1 1 d .
C13 C 1.0519(4) 0.0770(3) 0.6329(3) 0.0246(9) Uani 1 1 d .
O7 O 0.6963(3) 0.2516(2) 0.5925(3) 0.0371(7) Uani 1 1 d .
C11 C 0.9132(4) 0.3998(3) 0.8269(4) 0.0345(10) Uani 1 1 d .
N1 N 0.6939(3) 0.3160(3) 0.8622(3) 0.0266(8) Uani 1 1 d .
C1 C 0.7804(3) 0.0307(3) 0.8850(3) 0.0222(8) Uani 1 1 d .
C9 C 0.6300(4) 0.5155(3) 0.7225(3) 0.0258(9) Uani 1 1 d .
C12 C 0.9164(3) 0.0281(3) 0.6570(3) 0.0263(9) Uani 1 1 d .
H12C H 0.9031 0.0494 0.5767 0.032 Uiso 1 1 calc R
H12D H 0.9272 -0.0593 0.6854 0.032 Uiso 1 1 calc R
C15 C 0.6313(4) 0.1585(3) 0.6343(3) 0.0240(9) Uani 1 1 d .
C8 C 0.5990(5) 0.4291(4) 0.8513(4) 0.0520(14) Uani 1 1 d .
H8A H 0.5995 0.4717 0.9091 0.062 Uiso 1 1 calc R
H8B H 0.5023 0.4075 0.8832 0.062 Uiso 1 1 calc R
C14 C 0.6593(3) 0.0591(3) 0.7411(3) 0.0240(9) Uani 1 1 d .
H14A H 0.5772 0.0591 0.8220 0.029 Uiso 1 1 calc R
H14B H 0.6714 -0.0184 0.7228 0.029 Uiso 1 1 calc R
C6 C 0.6885(3) 0.0951(3) 0.9766(3) 0.0231(8) Uani 1 1 d .
C5 C 0.6828(4) 0.0516(4) 1.1016(3) 0.0343(10) Uani 1 1 d .
H5 H 0.6220 0.0935 1.1630 0.041 Uiso 1 1 calc R
C7 C 0.6035(4) 0.2140(3) 0.9443(3) 0.0287(9) Uani 1 1 d .
H7A H 0.5488 0.2043 0.8999 0.034 Uiso 1 1 calc R
H7B H 0.5358 0.2345 1.0239 0.034 Uiso 1 1 calc R
C3 C 0.8537(5) -0.1122(4) 1.0483(4) 0.0485(13) Uani 1 1 d .
H3 H 0.9100 -0.1810 1.0717 0.058 Uiso 1 1 calc R
C2 C 0.8622(4) -0.0729(3) 0.9222(4) 0.0371(11) Uani 1 1 d .
H2 H 0.9232 -0.1163 0.8623 0.044 Uiso 1 1 calc R
C4 C 0.7637(5) -0.0509(4) 1.1377(4) 0.0453(12) Uani 1 1 d .
H4 H 0.7570 -0.0781 1.2223 0.054 Uiso 1 1 calc R
C10 C 0.7907(5) 0.3247(4) 0.9197(4) 0.0408(11) Uani 1 1 d .
H10C H 0.8294 0.2439 0.9515 0.049 Uiso 1 1 calc R
H10D H 0.7356 0.3594 0.9929 0.049 Uiso 1 1 calc R
O14 O 0.2085(3) 0.2489(2) 0.2826(2) 0.0599(10) Uani 1 1 d G
H14C H 0.1475 0.3106 0.2838 0.090 Uiso 1 1 d G
H14D H 0.2687 0.2523 0.2056 0.090 Uiso 1 1 d G
O15 O 0.2466(3) 0.3647(3) 0.0295(2) 0.0936(14) Uani 1 1 d G
H15A H 0.1611 0.3968 0.0583 0.140 Uiso 1 1 d G
H15B H 0.2648 0.3493 -0.0415 0.140 Uiso 1 1 d G
O16 O 0.0974(4) 0.6425(3) 0.8566(2) 0.0873(13) Uani 1 1 d G
H16A H 0.0886 0.6095 0.9340 0.131 Uiso 1 1 d G
H16B H 0.0685 0.5973 0.8304 0.131 Uiso 1 1 d G
O17 O 0.3041(3) 0.3858(3) 0.7651(2) 0.137(2) Uani 1 1 d G
H17A H 0.3753 0.3540 0.7854 0.206 Uiso 1 1 d G
H17B H 0.2888 0.3410 0.7290 0.206 Uiso 1 1 d G

loop_
_atom_site_aniso_label
_atom_site_aniso_U_11
_atom_site_aniso_U_22
_atom_site_aniso_U_33
_atom_site_aniso_U_23
_atom_site_aniso_U_13
_atom_site_aniso_U_12
Mn1 0.0214(3) 0.0195(3) 0.0242(3) -0.0064(2) -0.0096(2) -0.0003(2)
Mn2 0.0239(3) 0.0197(3) 0.0281(3) -0.0058(3) -0.0137(2) 0.0005(2)
O8 0.0263(12) 0.0310(14) 0.0327(14) -0.0076(12) -0.0200(12) -0.0031(12)
O1 0.0394(14) 0.0248(14) 0.0256(13) -0.0061(12) -0.0134(12) 0.0057(12)
O4 0.098(3) 0.075(2) 0.0447(19) -0.0048(19) -0.0279(19) -0.054(2)
O2 0.0446(15) 0.0222(13) 0.0353(14) -0.0114(12) -0.0223(13) 0.0136(13)
O6 0.0213(13) 0.0257(14) 0.0502(17) -0.0082(14) -0.0073(12) 0.0046(12)
O5 0.0250(13) 0.0221(14) 0.0445(16) -0.0081(13) -0.0122(12) -0.0039(12)
O13 0.0249(12) 0.0254(14) 0.0421(15) -0.0045(13) -0.0122(12) 0.0018(12)
O12 0.0280(13) 0.0293(14) 0.0448(16) -0.0157(13) -0.0143(13) -0.0031(12)
O3 0.0331(14) 0.0342(15) 0.0314(14) -0.0111(13) -0.0115(12) -0.0070(13)
O10 0.0428(15) 0.0288(14) 0.0398(15) -0.0027(13) -0.0274(13) -0.0054(13)
O9 0.0488(16) 0.0330(16) 0.0365(15) -0.0038(14) -0.0009(14) -0.0022(15)
O11 0.0327(14) 0.0310(15) 0.0403(16) -0.0059(14) -0.0091(12) 0.0037(13)
N2 0.0204(14) 0.0247(16) 0.0195(14) -0.0042(13) -0.0099(12) -0.0026(13)
C13 0.0263(19) 0.023(2) 0.0226(18) 0.0004(17) -0.0110(16) -0.0045(18)
O7 0.0496(16) 0.0273(15) 0.0462(17) 0.0034(14) -0.0335(14) -0.0140(14)
C11 0.051(2) 0.023(2) 0.037(2) -0.003(2) -0.023(2) -0.011(2)
N1 0.0319(16) 0.0162(15) 0.0230(15) 0.0009(14) -0.0084(14) 0.0010(14)
C1 0.0222(17) 0.0231(19) 0.0240(18) 0.0001(17) -0.0135(15) -0.0066(16)
C9 0.0261(18) 0.0229(19) 0.032(2) -0.0059(18) -0.0154(17) -0.0025(17)
C12 0.0267(18) 0.023(2) 0.0270(19) -0.0088(17) -0.0082(16) 0.0010(17)
C15 0.0219(17) 0.024(2) 0.0250(19) -0.0063(17) -0.0088(16) -0.0004(17)
C8 0.057(3) 0.031(2) 0.034(2) -0.003(2) -0.003(2) 0.020(2)
C14 0.0255(17) 0.0252(19) 0.0235(18) -0.0038(17) -0.0116(16) -0.0058(17)
C6 0.0230(17) 0.0237(19) 0.0240(18) -0.0007(17) -0.0104(16) -0.0104(16)
C5 0.040(2) 0.039(2) 0.0225(19) -0.0010(19) -0.0091(18) -0.018(2)
C7 0.0228(17) 0.031(2) 0.029(2) -0.0085(18) -0.0088(16) 0.0013(17)
C3 0.051(3) 0.037(2) 0.054(3) 0.012(2) -0.036(2) -0.001(2)
C2 0.037(2) 0.028(2) 0.042(2) -0.001(2) -0.0191(19) 0.0023(19)
C4 0.057(3) 0.045(3) 0.031(2) 0.012(2) -0.026(2) -0.011(2)
C10 0.066(3) 0.033(2) 0.028(2) 0.000(2) -0.022(2) -0.019(2)
O14 0.0542(18) 0.054(2) 0.068(2) -0.0253(18) -0.0188(17) 0.0056(17)
O15 0.084(3) 0.124(4) 0.081(3) -0.041(3) -0.035(2) 0.003(3)
O16 0.109(3) 0.097(3) 0.060(2) -0.007(2) -0.022(2) -0.062(3)
O17 0.208(5) 0.132(4) 0.060(3) -0.031(3) 0.008(3) -0.115(4)

loop_
_atom_type_symbol
_atom_type_description
_atom_type_scat_dispersion_real
_atom_type_scat_dispersion_imag
_atom_type_scat_source
C C 0.0033 0.0016 'International Tables Vol C Tables 4.2.6.8 and 6.1.1.4'
H H 0.0000 0.0000 'International Tables Vol C Tables 4.2.6.8 and 6.1.1.4'
Mn Mn 0.3368 0.7283 'International Tables Vol C Tables 4.2.6.8 and 6.1.1.4'
N N 0.0061 0.0033 'International Tables Vol C Tables 4.2.6.8 and 6.1.1.4'
O O 0.0106 0.0060 'International Tables Vol C Tables 4.2.6.8 and 6.1.1.4'

loop_
_geom_angle_atom_site_label_1
_geom_angle_atom_site_label_2
_geom_angle_atom_site_label_3
_geom_angle
_geom_angle_site_symmetry_1
_geom_angle_site_symmetry_3
O9 Mn1 O7 84.92(11) . .
O9 Mn1 O5 83.45(10) . .
O7 Mn1 O5 117.33(10) . .
O9 Mn1 O1 83.33(9) . .
O7 Mn1 O1 81.66(10) . .
O5 Mn1 O1 155.67(10) . .
O9 Mn1 O3 94.68(10) . .
O7 Mn1 O3 162.78(9) . .
O5 Mn1 O3 79.63(10) . .
O1 Mn1 O3 81.19(10) . .
O9 Mn1 N1 158.08(10) . .
O7 Mn1 N1 101.19(11) . .
O5 Mn1 N1 111.36(10) . .
O1 Mn1 N1 76.86(9) . .
O3 Mn1 N1 73.26(10) . .
O2 Mn2 O11 93.40(10) . .
O2 Mn2 O12 94.13(10) . .
O11 Mn2 O12 88.98(10) . .
O2 Mn2 O8 175.96(9) . 2_666
O11 Mn2 O8 89.47(9) . 2_666
O12 Mn2 O8 88.77(10) . 2_666
O2 Mn2 O10 86.97(10) . .
O11 Mn2 O10 89.95(10) . .
O12 Mn2 O10 178.51(9) . .
O8 Mn2 O10 90.19(9) 2_666 .
O2 Mn2 O13 87.41(9) . .
O11 Mn2 O13 177.27(10) . .
O12 Mn2 O13 88.36(10) . .
O8 Mn2 O13 89.85(9) 2_666 .
O10 Mn2 O13 92.70(10) . .
C15 O8 Mn2 127.3(2) . 2_666
C9 O1 Mn1 117.1(2) . .
C9 O2 Mn2 127.1(2) . .
C13 O5 Mn1 120.7(2) . .
C11 O3 Mn1 117.6(3) . .
C1 N2 C12 115.3(3) . .
C1 N2 C14 113.3(3) . .
C12 N2 C14 109.3(3) . .
O6 C13 O5 125.1(4) . .
O6 C13 C12 118.0(3) . .
O5 C13 C12 116.8(3) . .
C15 O7 Mn1 131.6(2) . .
O4 C11 O3 125.0(4) . .
O4 C11 C10 117.3(4) . .
O3 C11 C10 117.7(4) . .
C10 N1 C8 110.0(3) . .
C10 N1 C7 110.3(3) . .
C8 N1 C7 108.7(3) . .
C10 N1 Mn1 105.1(2) . .
C8 N1 Mn1 106.4(2) . .
C7 N1 Mn1 116.2(2) . .
C2 C1 C6 119.1(3) . .
C2 C1 N2 121.9(3) . .
C6 C1 N2 119.0(3) . .
O1 C9 O2 125.0(3) . .
O1 C9 C8 119.6(3) . .
O2 C9 C8 115.3(3) . .
N2 C12 C13 112.6(3) . .
O8 C15 O7 125.0(3) . .
O8 C15 C14 117.6(3) . .
O7 C15 C14 117.5(3) . .
N1 C8 C9 118.7(3) . .
N2 C14 C15 111.5(3) . .
C5 C6 C1 118.2(3) . .
C5 C6 C7 118.2(3) . .
C1 C6 C7 123.5(3) . .
C4 C5 C6 122.4(4) . .
N1 C7 C6 113.7(3) . .
C4 C3 C2 120.6(4) . .
C1 C2 C3 120.6(4) . .
C3 C4 C5 119.2(4) . .
N1 C10 C11 113.6(3) . .

loop_
_geom_bond_atom_site_label_1
_geom_bond_atom_site_label_2
_geom_bond_distance
_geom_bond_site_symmetry_2
Mn1 O9 2.184(2) .
Mn1 O7 2.197(3) .
Mn1 O5 2.201(2) .
Mn1 O1 2.228(2) .
Mn1 O3 2.257(3) .
Mn1 N1 2.339(3) .
Mn2 O2 2.159(2) .
Mn2 O11 2.166(2) .
Mn2 O12 2.177(3) .
Mn2 O8 2.197(2) 2_666
Mn2 O10 2.214(3) .
Mn2 O13 2.228(2) .
O8 C15 1.247(4) .
O8 Mn2 2.197(2) 2_666
O1 C9 1.257(4) .
O4 C11 1.250(5) .
O2 C9 1.265(4) .
O6 C13 1.246(4) .
O5 C13 1.260(4) .
O3 C11 1.253(4) .
N2 C1 1.444(4) .
N2 C12 1.470(4) .
N2 C14 1.476(4) .
C13 C12 1.515(5) .
O7 C15 1.258(4) .
C11 C10 1.508(6) .
N1 C10 1.476(5) .
N1 C8 1.477(4) .
N1 C7 1.491(5) .
C1 C2 1.390(5) .
C1 C6 1.403(5) .
C9 C8 1.487(5) .
C15 C14 1.514(5) .
C6 C5 1.389(5) .
C6 C7 1.514(5) .
C5 C4 1.372(5) .
C3 C4 1.359(6) .
C3 C2 1.390(5) .
